data_4309503
loop_
_publ_author_name
'Alexander Schiller'
'Rosario Scopelliti'
'Meriem Benmelouka'
'Kay Severin'

_publ_contact_author_address
;
Institut des Sciences et Ingi\'enierie Chimiques
\'Ecole Polytechnique F\'ed\'erale de Lausanne(EPFL)
1015 Lausanne
Switzerland
;
_publ_contact_author_email kay.severin@epfl.ch
_publ_contact_author_fax '+41 21 693 9305'
_publ_contact_author_name 'Kay Severin'
_publ_contact_author_phone '+41 21 693 9302'
_publ_section_title
;
Highly Cross-linked Polymers Containing N,N',N''-Chelate Ligands for
the Cu(II)-Mediated Hydrolysis of Phosphoesters
;
_journal_name_full 'Inorganic Chemistry'
_journal_page_first 6482
_journal_page_last 6492
_journal_paper_doi 10.1021/ic0504588
_journal_volume 44
_journal_year 2005
_chemical_formula_moiety 'C20 H20 Mo N6 O2 P, B F4'
_chemical_formula_sum 'C20 H20 B F4 Mo N6 O2 P'
_chemical_formula_weight 590.14
_chemical_name_systematic
; 
 ? 
;
_space_group_IT_number 14
_symmetry_cell_setting monoclinic
_symmetry_space_group_name_Hall '-P 2yn'
_symmetry_space_group_name_H-M 'P 1 21/n 1'
_atom_sites_solution_hydrogens geom
_atom_sites_solution_primary direct
_atom_sites_solution_secondary difmap
_audit_creation_method SHELXL-97
_cell_angle_alpha 90.00
_cell_angle_beta 94.322(5)
_cell_angle_gamma 90.00
_cell_formula_units_Z 4
_cell_length_a 10.7335(4)
_cell_length_b 16.0022(10)
_cell_length_c 13.6290(9)
_cell_measurement_reflns_used 6609
_cell_measurement_temperature 140(2)
_cell_measurement_theta_max 27.93495
_cell_measurement_theta_min 2.33605
_cell_volume 2334.3(2)
_computing_cell_refinement 'Oxford Diffraction CrysAlis RED'
_computing_data_collection 'Oxford Diffraction CrysAlis CCD'
_computing_data_reduction 'Oxford Diffraction CrysAlis RED'
_computing_molecular_graphics 'Bruker SHELXTL'
_computing_publication_material 'Bruker SHELXTL'
_computing_structure_refinement 'SHELXL-97 (Sheldrick, 1997)'
_computing_structure_solution 'SHELXS-97 (Sheldrick, 1990)'
_diffrn_ambient_temperature 140(2)
_diffrn_measured_fraction_theta_full 0.963
_diffrn_measured_fraction_theta_max 0.963
_diffrn_measurement_device_type 'Oxford Diffraction KM4/Sapphire CCD'
_diffrn_measurement_method 'phi and omega scans'
_diffrn_radiation_monochromator graphite
_diffrn_radiation_source 'fine-focus sealed tube'
_diffrn_radiation_type MoK\a
_diffrn_radiation_wavelength 0.71073
_diffrn_reflns_av_R_equivalents 0.0306
_diffrn_reflns_av_sigmaI/netI 0.0335
_diffrn_reflns_limit_h_max 11
_diffrn_reflns_limit_h_min -11
_diffrn_reflns_limit_k_max 19
_diffrn_reflns_limit_k_min -19
_diffrn_reflns_limit_l_max 16
_diffrn_reflns_limit_l_min -16
_diffrn_reflns_number 13364
_diffrn_reflns_theta_full 25.03
_diffrn_reflns_theta_max 25.03
_diffrn_reflns_theta_min 2.95
_exptl_absorpt_coefficient_mu 0.694
_exptl_absorpt_correction_T_max 0.9542
_exptl_absorpt_correction_T_min 0.8489
_exptl_absorpt_correction_type multi-scan
_exptl_absorpt_process_details
; 
[c.f. r.h. blessing, acta cryst. (1995), a51, 33-38] 
;
_exptl_crystal_colour yellow
_exptl_crystal_density_diffrn 1.679
_exptl_crystal_density_method 'not measured'
_exptl_crystal_description prismatic
_exptl_crystal_F_000 1184
_exptl_crystal_size_max 0.16
_exptl_crystal_size_mid 0.14
_exptl_crystal_size_min 0.11
_refine_diff_density_max 1.413
_refine_diff_density_min -0.712
_refine_diff_density_rms 0.086
_refine_ls_extinction_coef 0.0001(4)
_refine_ls_extinction_expression Fc^*^=kFc[1+0.001xFc^2^\l^3^/sin(2\q)]^-1/4^
_refine_ls_extinction_method SHELXL
_refine_ls_goodness_of_fit_ref 1.055
_refine_ls_hydrogen_treatment mixed
_refine_ls_matrix_type full
_refine_ls_number_parameters 317
_refine_ls_number_reflns 3964
_refine_ls_number_restraints 0
_refine_ls_restrained_S_all 1.055
_refine_ls_R_factor_all 0.0470
_refine_ls_R_factor_gt 0.0371
_refine_ls_shift/su_max 0.001
_refine_ls_shift/su_mean 0.000
_refine_ls_structure_factor_coef Fsqd
_refine_ls_weighting_details 'calc w=1/[\s^2^(Fo^2^)+(0.0592P)^2^+1.3526P] where P=(Fo^2^+2Fc^2^)/3'
_refine_ls_weighting_scheme calc
_refine_ls_wR_factor_gt 0.0943
_refine_ls_wR_factor_ref 0.0983
_reflns_number_gt 3288
_reflns_number_total 3964
_reflns_threshold_expression >2sigma(I)
_cod_data_source_file ic0504588si20050328_062108_4.cif
_cod_data_source_block complex4
_cod_depositor_comments
;
The following automatic conversions were performed:
'_symmetry_cell_setting' value 'Monoclinic' changed to 'monoclinic'
according to '/home/saulius/struct/CIF-dictionaries/cif_core.dic'
dictionary named 'cif_core.dic' version 2.4.1 from 2010-06-29.

Automatic conversion script
Id: cif_fix_enum 1527 2010-12-29 10:47:43Z saulius 
;
_cod_database_code 4309503

loop_
_symmetry_equiv_pos_as_xyz
'x, y, z'
'-x+1/2, y+1/2, -z+1/2'
'-x, -y, -z'
'x-1/2, -y-1/2, z-1/2'

loop_
_atom_site_label
_atom_site_type_symbol
_atom_site_fract_x
_atom_site_fract_y
_atom_site_fract_z
_atom_site_U_iso_or_equiv
_atom_site_adp_type
_atom_site_occupancy
_atom_site_symmetry_multiplicity
_atom_site_calc_flag
_atom_site_refinement_flags
_atom_site_disorder_assembly
_atom_site_disorder_group
Mo1 Mo 0.25938(3) -0.119716(18) 0.01712(2) 0.01771(13) Uani 1 1 d . . .
P1 P 0.54071(8) -0.25637(5) 0.06305(6) 0.0142(2) Uani 1 1 d . . .
O1 O 0.0249(4) -0.1369(2) 0.1325(3) 0.0685(11) Uani 1 1 d . . .
O2 O 0.0627(3) -0.1429(2) -0.1607(2) 0.0433(8) Uani 1 1 d . . .
N1 N 0.5913(3) -0.20606(17) -0.12727(19) 0.0165(6) Uani 1 1 d . . .
N2 N 0.4173(3) -0.15037(17) -0.0784(2) 0.0179(6) Uani 1 1 d . . .
N3 N 0.5970(3) -0.15401(17) 0.2269(2) 0.0184(6) Uani 1 1 d . . .
N4 N 0.4166(3) -0.12020(17) 0.1441(2) 0.0181(6) Uani 1 1 d . . .
N5 N 0.3587(3) -0.38234(17) 0.0775(2) 0.0160(6) Uani 1 1 d . . .
N6 N 0.2770(3) -0.25798(17) 0.04031(19) 0.0162(6) Uani 1 1 d . . .
C1 C 0.5157(3) -0.1984(2) -0.0518(2) 0.0154(7) Uani 1 1 d . . .
C2 C 0.5362(3) -0.1616(2) -0.2060(3) 0.0229(8) Uani 1 1 d . . .
H2 H 0.5665 -0.1559 -0.2694 0.027 Uiso 1 1 calc R . .
C3 C 0.4313(3) -0.1279(2) -0.1750(3) 0.0206(8) Uani 1 1 d . . .
H3 H 0.3747 -0.0936 -0.2140 0.025 Uiso 1 1 calc R . .
C4 C 0.7093(3) -0.2478(2) -0.1229(3) 0.0215(8) Uani 1 1 d . . .
H4 H 0.7307 -0.2827 -0.0678 0.026 Uiso 1 1 calc R . .
C5 C 0.7895(4) -0.2411(3) -0.1898(3) 0.0356(10) Uani 1 1 d . . .
H5A H 0.7710 -0.2067 -0.2458 0.043 Uiso 1 1 calc R . .
H5B H 0.8665 -0.2706 -0.1825 0.043 Uiso 1 1 calc R . .
C6 C 0.5155(3) -0.1710(2) 0.1466(2) 0.0156(7) Uani 1 1 d . . .
C7 C 0.5452(4) -0.0898(2) 0.2777(3) 0.0224(8) Uani 1 1 d . . .
H7 H 0.5792 -0.0644 0.3368 0.027 Uiso 1 1 calc R . .
C8 C 0.4362(3) -0.0702(2) 0.2265(3) 0.0220(8) Uani 1 1 d . . .
H8 H 0.3806 -0.0278 0.2448 0.026 Uiso 1 1 calc R . .
C9 C 0.7172(3) -0.1900(2) 0.2460(2) 0.0201(8) Uani 1 1 d . . .
H9 H 0.7367 -0.2391 0.2113 0.024 Uiso 1 1 calc R . .
C10 C 0.8036(4) -0.1582(2) 0.3101(3) 0.0259(8) Uani 1 1 d . . .
H10A H 0.7863 -0.1091 0.3458 0.031 Uiso 1 1 calc R . .
H10B H 0.8828 -0.1846 0.3204 0.031 Uiso 1 1 calc R . .
C11 C 0.3828(3) -0.2995(2) 0.0612(2) 0.0139(7) Uani 1 1 d . . .
C12 C 0.2308(3) -0.3925(2) 0.0654(3) 0.0204(8) Uani 1 1 d . . .
H12 H 0.1858 -0.4431 0.0719 0.025 Uiso 1 1 calc R . .
C13 C 0.1815(3) -0.3159(2) 0.0423(2) 0.0196(8) Uani 1 1 d . . .
H13 H 0.0950 -0.3041 0.0295 0.023 Uiso 1 1 calc R . .
C14 C 0.4488(3) -0.4437(2) 0.1103(3) 0.0214(8) Uani 1 1 d . . .
H14 H 0.5346 -0.4288 0.1130 0.026 Uiso 1 1 calc R . .
C15 C 0.4195(4) -0.5193(2) 0.1368(3) 0.0366(10) Uani 1 1 d . . .
H15A H 0.3344 -0.5358 0.1348 0.044 Uiso 1 1 calc R . .
H15B H 0.4835 -0.5577 0.1580 0.044 Uiso 1 1 calc R . .
C16 C 0.1102(5) -0.1282(3) 0.0932(4) 0.0502(14) Uani 1 1 d . . .
C17 C 0.1363(4) -0.1339(2) -0.0944(3) 0.0273(9) Uani 1 1 d . . .
C18 C 0.1954(5) 0.0039(3) 0.0908(4) 0.0567(15) Uani 1 1 d . . .
H18A H 0.1095 0.0237 0.0719 0.068 Uiso 1 1 calc R . .
H18B H 0.2224 0.0123 0.1612 0.068 Uiso 1 1 calc R . .
C19 C 0.2921(5) 0.0173(3) 0.0176(4) 0.0552(15) Uani 1 1 d . . .
H19 H 0.3755 0.0315 0.0393 0.066 Uiso 1 1 calc R . .
C20 C 0.2601(5) 0.0092(4) -0.0734(4) 0.0628(16) Uani 1 1 d . . .
H20A H 0.3262 0.0163 -0.1196 0.075 Uiso 1 1 calc R . .
H20B H 0.1779 0.0324 -0.0976 0.075 Uiso 1 1 calc R . .
F1 F 0.8469(2) -0.40907(14) -0.03709(15) 0.0360(6) Uani 1 1 d . . .
F2 F 0.7617(2) -0.44482(15) 0.10505(19) 0.0419(6) Uani 1 1 d . . .
F3 F 0.97122(18) -0.43491(12) 0.10247(15) 0.0251(5) Uani 1 1 d . . .
F4 F 0.8536(2) -0.31705(13) 0.08994(16) 0.0338(6) Uani 1 1 d . . .
B1 B 0.8578(4) -0.4017(3) 0.0650(3) 0.0203(9) Uani 1 1 d . . .

loop_
_atom_site_aniso_label
_atom_site_aniso_U_11
_atom_site_aniso_U_22
_atom_site_aniso_U_33
_atom_site_aniso_U_23
_atom_site_aniso_U_13
_atom_site_aniso_U_12
Mo1 0.0156(2) 0.01499(18) 0.02272(19) -0.00002(12) 0.00240(12) 0.00268(12)
P1 0.0142(5) 0.0155(4) 0.0130(4) -0.0012(3) 0.0010(3) 0.0001(3)
O1 0.054(3) 0.064(2) 0.091(3) 0.002(2) 0.023(2) 0.0014(19)
O2 0.0307(18) 0.054(2) 0.0428(19) -0.0025(15) -0.0136(15) 0.0061(15)
N1 0.0171(16) 0.0185(14) 0.0138(14) 0.0013(11) 0.0007(12) 0.0002(12)
N2 0.0165(16) 0.0150(14) 0.0218(16) 0.0013(12) -0.0015(12) 0.0014(12)
N3 0.0216(17) 0.0182(15) 0.0155(15) -0.0009(12) 0.0013(12) -0.0029(12)
N4 0.0184(16) 0.0160(14) 0.0205(15) -0.0022(12) 0.0057(12) -0.0011(12)
N5 0.0155(16) 0.0167(14) 0.0157(14) -0.0015(11) 0.0014(11) -0.0009(12)
N6 0.0148(16) 0.0187(15) 0.0151(14) -0.0015(11) 0.0017(11) 0.0003(12)
C1 0.0166(18) 0.0156(16) 0.0140(16) -0.0025(13) 0.0015(13) -0.0020(14)
C2 0.028(2) 0.0229(19) 0.0177(18) 0.0080(15) -0.0019(15) -0.0001(16)
C3 0.024(2) 0.0173(18) 0.0198(18) 0.0055(14) -0.0010(15) 0.0005(15)
C4 0.021(2) 0.0228(18) 0.0203(18) 0.0037(15) 0.0030(15) 0.0045(15)
C5 0.033(2) 0.047(3) 0.028(2) 0.0106(19) 0.0090(18) 0.015(2)
C6 0.0169(19) 0.0164(16) 0.0136(16) -0.0006(13) 0.0022(13) -0.0043(14)
C7 0.031(2) 0.0168(18) 0.0195(18) -0.0049(14) 0.0039(16) -0.0024(15)
C8 0.028(2) 0.0161(18) 0.0227(19) -0.0045(15) 0.0071(16) 0.0002(15)
C9 0.025(2) 0.0171(17) 0.0178(18) -0.0011(14) -0.0029(15) -0.0001(15)
C10 0.026(2) 0.027(2) 0.023(2) -0.0019(16) -0.0060(16) -0.0004(16)
C11 0.0157(18) 0.0145(16) 0.0114(16) -0.0025(13) 0.0007(13) -0.0021(13)
C12 0.018(2) 0.0240(19) 0.0200(18) -0.0015(15) 0.0036(14) -0.0062(15)
C13 0.0148(19) 0.0258(19) 0.0181(18) -0.0010(15) 0.0015(14) -0.0013(15)
C14 0.020(2) 0.0194(18) 0.0252(19) -0.0007(15) 0.0015(15) 0.0014(15)
C15 0.027(2) 0.025(2) 0.057(3) 0.010(2) -0.001(2) 0.0008(17)
C16 0.053(3) 0.044(3) 0.058(3) 0.026(2) 0.031(3) 0.030(2)
C17 0.020(2) 0.026(2) 0.037(2) 0.0032(17) 0.0063(18) 0.0059(16)
C18 0.056(3) 0.045(3) 0.066(3) -0.030(3) -0.014(3) 0.028(3)
C19 0.038(3) 0.041(3) 0.089(4) 0.029(3) 0.018(3) 0.011(2)
C20 0.045(3) 0.092(4) 0.055(4) 0.021(3) 0.029(3) 0.035(3)
F1 0.0581(17) 0.0280(12) 0.0206(11) -0.0013(9) -0.0057(11) 0.0026(11)
F2 0.0216(13) 0.0500(16) 0.0543(16) 0.0188(12) 0.0050(11) -0.0035(11)
F3 0.0193(11) 0.0245(11) 0.0310(12) 0.0065(9) -0.0013(9) 0.0026(9)
F4 0.0430(15) 0.0239(11) 0.0332(13) -0.0065(10) -0.0061(11) 0.0076(10)
B1 0.017(2) 0.021(2) 0.023(2) 0.0003(16) 0.0001(17) -0.0019(16)

loop_
_atom_type_symbol
_atom_type_description
_atom_type_scat_dispersion_real
_atom_type_scat_dispersion_imag
_atom_type_scat_source
C C 0.0033 0.0016 'International Tables Vol C Tables 4.2.6.8 and 6.1.1.4'
H H 0.0000 0.0000 'International Tables Vol C Tables 4.2.6.8 and 6.1.1.4'
B B 0.0013 0.0007 'International Tables Vol C Tables 4.2.6.8 and 6.1.1.4'
N N 0.0061 0.0033 'International Tables Vol C Tables 4.2.6.8 and 6.1.1.4'
O O 0.0106 0.0060 'International Tables Vol C Tables 4.2.6.8 and 6.1.1.4'
F F 0.0171 0.0103 'International Tables Vol C Tables 4.2.6.8 and 6.1.1.4'
P P 0.1023 0.0942 'International Tables Vol C Tables 4.2.6.8 and 6.1.1.4'
Mo Mo -1.6832 0.6857 'International Tables Vol C Tables 4.2.6.8 and 6.1.1.4'

loop_
_geom_angle_atom_site_label_1
_geom_angle_atom_site_label_2
_geom_angle_atom_site_label_3
_geom_angle
_geom_angle_site_symmetry_1
_geom_angle_site_symmetry_3
_geom_angle_publ_flag
C17 Mo1 C16 82.7(2) . . ?
C17 Mo1 C19 102.41(19) . . ?
C16 Mo1 C19 101.53(19) . . ?
C17 Mo1 N6 92.30(13) . . ?
C16 Mo1 N6 85.50(14) . . ?
C19 Mo1 N6 164.33(17) . . ?
C17 Mo1 N2 91.09(13) . . ?
C16 Mo1 N2 163.04(16) . . ?
C19 Mo1 N2 95.20(15) . . ?
N6 Mo1 N2 78.97(10) . . ?
C17 Mo1 N4 172.28(13) . . ?
C16 Mo1 N4 100.40(18) . . ?
C19 Mo1 N4 83.99(17) . . ?
N6 Mo1 N4 80.96(10) . . ?
N2 Mo1 N4 83.96(10) . . ?
C17 Mo1 C18 103.23(16) . . ?
C16 Mo1 C18 63.8(2) . . ?
C19 Mo1 C18 38.46(18) . . ?
N6 Mo1 C18 142.82(16) . . ?
N2 Mo1 C18 133.19(16) . . ?
N4 Mo1 C18 84.46(14) . . ?
C17 Mo1 C20 74.21(19) . . ?
C16 Mo1 C20 111.22(16) . . ?
C19 Mo1 C20 31.54(19) . . ?
N6 Mo1 C20 156.36(14) . . ?
N2 Mo1 C20 81.92(13) . . ?
N4 Mo1 C20 110.78(16) . . ?
C18 Mo1 C20 60.56(19) . . ?
C6 P1 C1 97.84(15) . . ?
C6 P1 C11 96.40(15) . . ?
C1 P1 C11 95.97(15) . . ?
C1 N1 C2 107.1(3) . . ?
C1 N1 C4 126.0(3) . . ?
C2 N1 C4 126.8(3) . . ?
C1 N2 C3 105.5(3) . . ?
C1 N2 Mo1 125.4(2) . . ?
C3 N2 Mo1 129.0(2) . . ?
C6 N3 C7 106.9(3) . . ?
C6 N3 C9 125.5(3) . . ?
C7 N3 C9 127.2(3) . . ?
C6 N4 C8 105.0(3) . . ?
C6 N4 Mo1 123.5(2) . . ?
C8 N4 Mo1 131.4(2) . . ?
C11 N5 C12 107.0(3) . . ?
C11 N5 C14 125.8(3) . . ?
C12 N5 C14 127.0(3) . . ?
C11 N6 C13 106.5(3) . . ?
C11 N6 Mo1 125.9(2) . . ?
C13 N6 Mo1 127.5(2) . . ?
N2 C1 N1 110.6(3) . . ?
N2 C1 P1 126.1(2) . . ?
N1 C1 P1 123.0(2) . . ?
C3 C2 N1 106.4(3) . . ?
C3 C2 H2 126.8 . . ?
N1 C2 H2 126.8 . . ?
C2 C3 N2 110.4(3) . . ?
C2 C3 H3 124.8 . . ?
N2 C3 H3 124.8 . . ?
C5 C4 N1 124.2(3) . . ?
C5 C4 H4 117.9 . . ?
N1 C4 H4 117.9 . . ?
C4 C5 H5A 120.0 . . ?
C4 C5 H5B 120.0 . . ?
H5A C5 H5B 120.0 . . ?
N4 C6 N3 110.9(3) . . ?
N4 C6 P1 126.8(3) . . ?
N3 C6 P1 122.2(3) . . ?
C8 C7 N3 106.2(3) . . ?
C8 C7 H7 126.9 . . ?
N3 C7 H7 126.9 . . ?
C7 C8 N4 111.0(3) . . ?
C7 C8 H8 124.5 . . ?
N4 C8 H8 124.5 . . ?
C10 C9 N3 123.2(3) . . ?
C10 C9 H9 118.4 . . ?
N3 C9 H9 118.4 . . ?
C9 C10 H10A 120.0 . . ?
C9 C10 H10B 120.0 . . ?
H10A C10 H10B 120.0 . . ?
N6 C11 N5 110.5(3) . . ?
N6 C11 P1 126.2(2) . . ?
N5 C11 P1 123.2(2) . . ?
C13 C12 N5 106.7(3) . . ?
C13 C12 H12 126.6 . . ?
N5 C12 H12 126.6 . . ?
C12 C13 N6 109.4(3) . . ?
C12 C13 H13 125.3 . . ?
N6 C13 H13 125.3 . . ?
C15 C14 N5 123.5(4) . . ?
C15 C14 H14 118.2 . . ?
N5 C14 H14 118.2 . . ?
C14 C15 H15A 120.0 . . ?
C14 C15 H15B 120.0 . . ?
H15A C15 H15B 120.0 . . ?
O1 C16 Mo1 175.8(5) . . ?
O2 C17 Mo1 179.5(4) . . ?
C19 C18 Mo1 66.3(2) . . ?
C19 C18 H18A 117.1 . . ?
Mo1 C18 H18A 117.1 . . ?
C19 C18 H18B 117.1 . . ?
Mo1 C18 H18B 117.1 . . ?
H18A C18 H18B 114.1 . . ?
C20 C19 C18 118.9(5) . . ?
C20 C19 Mo1 82.3(4) . . ?
C18 C19 Mo1 75.3(3) . . ?
C20 C19 H19 120.5 . . ?
C18 C19 H19 120.5 . . ?
Mo1 C19 H19 112.5 . . ?
C19 C20 Mo1 66.2(3) . . ?
C19 C20 H20A 117.1 . . ?
Mo1 C20 H20A 117.1 . . ?
C19 C20 H20B 117.1 . . ?
Mo1 C20 H20B 117.1 . . ?
H20A C20 H20B 114.1 . . ?
F2 B1 F3 108.7(3) . . ?
F2 B1 F1 110.0(3) . . ?
F3 B1 F1 109.9(3) . . ?
F2 B1 F4 110.3(3) . . ?
F3 B1 F4 108.9(3) . . ?
F1 B1 F4 108.9(3) . . ?

loop_
_geom_bond_atom_site_label_1
_geom_bond_atom_site_label_2
_geom_bond_distance
_geom_bond_site_symmetry_2
_geom_bond_publ_flag
Mo1 C17 1.951(4) . ?
Mo1 C16 1.977(5) . ?
Mo1 C19 2.220(5) . ?
Mo1 N6 2.241(3) . ?
Mo1 N2 2.267(3) . ?
Mo1 N4 2.325(3) . ?
Mo1 C18 2.345(4) . ?
Mo1 C20 2.404(6) . ?
P1 C6 1.812(3) . ?
P1 C1 1.822(3) . ?
P1 C11 1.829(3) . ?
O1 C16 1.103(5) . ?
O2 C17 1.163(5) . ?
N1 C1 1.363(4) . ?
N1 C2 1.383(4) . ?
N1 C4 1.429(4) . ?
N2 C1 1.334(4) . ?
N2 C3 1.384(4) . ?
N3 C6 1.375(4) . ?
N3 C7 1.379(4) . ?
N3 C9 1.419(4) . ?
N4 C6 1.335(4) . ?
N4 C8 1.382(4) . ?
N5 C11 1.372(4) . ?
N5 C12 1.380(5) . ?
N5 C14 1.426(4) . ?
N6 C11 1.328(4) . ?
N6 C13 1.384(4) . ?
C2 C3 1.345(5) . ?
C2 H2 0.9500 . ?
C3 H3 0.9500 . ?
C4 C5 1.304(5) . ?
C4 H4 0.9500 . ?
C5 H5A 0.9500 . ?
C5 H5B 0.9500 . ?
C7 C8 1.353(5) . ?
C7 H7 0.9500 . ?
C8 H8 0.9500 . ?
C9 C10 1.327(5) . ?
C9 H9 0.9500 . ?
C10 H10A 0.9500 . ?
C10 H10B 0.9500 . ?
C12 C13 1.362(5) . ?
C12 H12 0.9500 . ?
C13 H13 0.9500 . ?
C14 C15 1.307(5) . ?
C14 H14 0.9500 . ?
C15 H15A 0.9500 . ?
C15 H15B 0.9500 . ?
C18 C19 1.508(7) . ?
C18 H18A 0.9900 . ?
C18 H18B 0.9900 . ?
C19 C20 1.269(7) . ?
C19 H19 0.9500 . ?
C20 H20A 0.9900 . ?
C20 H20B 0.9900 . ?
F1 B1 1.392(5) . ?
F2 B1 1.387(4) . ?
F3 B1 1.390(5) . ?
F4 B1 1.398(5) . ?

loop_
_geom_torsion_atom_site_label_1
_geom_torsion_atom_site_label_2
_geom_torsion_atom_site_label_3
_geom_torsion_atom_site_label_4
_geom_torsion
_geom_torsion_site_symmetry_1
_geom_torsion_site_symmetry_2
_geom_torsion_site_symmetry_3
_geom_torsion_site_symmetry_4
_geom_torsion_publ_flag
C17 Mo1 N2 C1 -138.5(3) . . . . ?
C16 Mo1 N2 C1 -70.4(7) . . . . ?
C19 Mo1 N2 C1 119.0(3) . . . . ?
N6 Mo1 N2 C1 -46.3(3) . . . . ?
N4 Mo1 N2 C1 35.6(3) . . . . ?
C18 Mo1 N2 C1 112.2(3) . . . . ?
C20 Mo1 N2 C1 147.6(3) . . . . ?
C17 Mo1 N2 C3 38.5(3) . . . . ?
C16 Mo1 N2 C3 106.6(6) . . . . ?
C19 Mo1 N2 C3 -64.1(3) . . . . ?
N6 Mo1 N2 C3 130.6(3) . . . . ?
N4 Mo1 N2 C3 -147.4(3) . . . . ?
C18 Mo1 N2 C3 -70.9(4) . . . . ?
C20 Mo1 N2 C3 -35.4(3) . . . . ?
C17 Mo1 N4 C6 16.2(10) . . . . ?
C16 Mo1 N4 C6 129.3(3) . . . . ?
C19 Mo1 N4 C6 -130.1(3) . . . . ?
N6 Mo1 N4 C6 45.6(2) . . . . ?
N2 Mo1 N4 C6 -34.2(2) . . . . ?
C18 Mo1 N4 C6 -168.7(3) . . . . ?
C20 Mo1 N4 C6 -113.1(3) . . . . ?
C17 Mo1 N4 C8 -167.8(9) . . . . ?
C16 Mo1 N4 C8 -54.7(3) . . . . ?
C19 Mo1 N4 C8 45.9(3) . . . . ?
N6 Mo1 N4 C8 -138.4(3) . . . . ?
N2 Mo1 N4 C8 141.8(3) . . . . ?
C18 Mo1 N4 C8 7.3(3) . . . . ?
C20 Mo1 N4 C8 62.9(3) . . . . ?
C17 Mo1 N6 C11 138.1(3) . . . . ?
C16 Mo1 N6 C11 -139.4(3) . . . . ?
C19 Mo1 N6 C11 -21.8(7) . . . . ?
N2 Mo1 N6 C11 47.5(3) . . . . ?
N4 Mo1 N6 C11 -38.1(3) . . . . ?
C18 Mo1 N6 C11 -106.3(3) . . . . ?
C20 Mo1 N6 C11 84.1(5) . . . . ?
C17 Mo1 N6 C13 -46.4(3) . . . . ?
C16 Mo1 N6 C13 36.1(3) . . . . ?
C19 Mo1 N6 C13 153.6(6) . . . . ?
N2 Mo1 N6 C13 -137.1(3) . . . . ?
N4 Mo1 N6 C13 137.4(3) . . . . ?
C18 Mo1 N6 C13 69.2(4) . . . . ?
C20 Mo1 N6 C13 -100.4(4) . . . . ?
C3 N2 C1 N1 0.7(4) . . . . ?
Mo1 N2 C1 N1 178.3(2) . . . . ?
C3 N2 C1 P1 -172.7(3) . . . . ?
Mo1 N2 C1 P1 4.8(4) . . . . ?
C2 N1 C1 N2 -1.0(4) . . . . ?
C4 N1 C1 N2 175.3(3) . . . . ?
C2 N1 C1 P1 172.7(2) . . . . ?
C4 N1 C1 P1 -11.0(5) . . . . ?
C6 P1 C1 N2 -51.7(3) . . . . ?
C11 P1 C1 N2 45.6(3) . . . . ?
C6 P1 C1 N1 135.6(3) . . . . ?
C11 P1 C1 N1 -127.0(3) . . . . ?
C1 N1 C2 C3 0.9(4) . . . . ?
C4 N1 C2 C3 -175.4(3) . . . . ?
N1 C2 C3 N2 -0.5(4) . . . . ?
C1 N2 C3 C2 -0.1(4) . . . . ?
Mo1 N2 C3 C2 -177.6(2) . . . . ?
C1 N1 C4 C5 -166.7(4) . . . . ?
C2 N1 C4 C5 8.8(6) . . . . ?
C8 N4 C6 N3 -0.7(4) . . . . ?
Mo1 N4 C6 N3 176.2(2) . . . . ?
C8 N4 C6 P1 175.5(2) . . . . ?
Mo1 N4 C6 P1 -7.6(4) . . . . ?
C7 N3 C6 N4 0.7(4) . . . . ?
C9 N3 C6 N4 -172.8(3) . . . . ?
C7 N3 C6 P1 -175.7(2) . . . . ?
C9 N3 C6 P1 10.8(4) . . . . ?
C1 P1 C6 N4 52.9(3) . . . . ?
C11 P1 C6 N4 -44.1(3) . . . . ?
C1 P1 C6 N3 -131.3(3) . . . . ?
C11 P1 C6 N3 131.7(3) . . . . ?
C6 N3 C7 C8 -0.4(4) . . . . ?
C9 N3 C7 C8 173.0(3) . . . . ?
N3 C7 C8 N4 0.0(4) . . . . ?
C6 N4 C8 C7 0.4(4) . . . . ?
Mo1 N4 C8 C7 -176.1(2) . . . . ?
C6 N3 C9 C10 163.4(3) . . . . ?
C7 N3 C9 C10 -8.9(5) . . . . ?
C13 N6 C11 N5 -0.6(4) . . . . ?
Mo1 N6 C11 N5 175.65(19) . . . . ?
C13 N6 C11 P1 176.7(2) . . . . ?
Mo1 N6 C11 P1 -7.0(4) . . . . ?
C12 N5 C11 N6 0.4(4) . . . . ?
C14 N5 C11 N6 -174.0(3) . . . . ?
C12 N5 C11 P1 -177.0(2) . . . . ?
C14 N5 C11 P1 8.6(4) . . . . ?
C6 P1 C11 N6 53.7(3) . . . . ?
C1 P1 C11 N6 -44.9(3) . . . . ?
C6 P1 C11 N5 -129.3(3) . . . . ?
C1 P1 C11 N5 132.1(3) . . . . ?
C11 N5 C12 C13 -0.1(4) . . . . ?
C14 N5 C12 C13 174.3(3) . . . . ?
N5 C12 C13 N6 -0.3(4) . . . . ?
C11 N6 C13 C12 0.6(4) . . . . ?
Mo1 N6 C13 C12 -175.6(2) . . . . ?
C11 N5 C14 C15 171.0(4) . . . . ?
C12 N5 C14 C15 -2.3(6) . . . . ?
C17 Mo1 C16 O1 48(6) . . . . ?
C19 Mo1 C16 O1 149(6) . . . . ?
N6 Mo1 C16 O1 -45(6) . . . . ?
N2 Mo1 C16 O1 -21(7) . . . . ?
N4 Mo1 C16 O1 -125(6) . . . . ?
C18 Mo1 C16 O1 157(6) . . . . ?
C20 Mo1 C16 O1 118(6) . . . . ?
C16 Mo1 C17 O2 -65(45) . . . . ?
C19 Mo1 C17 O2 -165(100) . . . . ?
N6 Mo1 C17 O2 21(45) . . . . ?
N2 Mo1 C17 O2 100(45) . . . . ?
N4 Mo1 C17 O2 50(46) . . . . ?
C18 Mo1 C17 O2 -125(45) . . . . ?
C20 Mo1 C17 O2 -179(100) . . . . ?
C17 Mo1 C18 C19 -93.4(3) . . . . ?
C16 Mo1 C18 C19 -168.2(4) . . . . ?
N6 Mo1 C18 C19 154.4(3) . . . . ?
N2 Mo1 C18 C19 11.0(4) . . . . ?
N4 Mo1 C18 C19 87.3(3) . . . . ?
C20 Mo1 C18 C19 -30.4(3) . . . . ?
Mo1 C18 C19 C20 72.3(5) . . . . ?
C17 Mo1 C19 C20 -27.0(3) . . . . ?
C16 Mo1 C19 C20 -111.9(3) . . . . ?
N6 Mo1 C19 C20 132.5(5) . . . . ?
N2 Mo1 C19 C20 65.3(3) . . . . ?
N4 Mo1 C19 C20 148.6(3) . . . . ?
C18 Mo1 C19 C20 -122.7(5) . . . . ?
C17 Mo1 C19 C18 95.7(3) . . . . ?
C16 Mo1 C19 C18 10.8(3) . . . . ?
N6 Mo1 C19 C18 -104.8(6) . . . . ?
N2 Mo1 C19 C18 -172.0(3) . . . . ?
N4 Mo1 C19 C18 -88.7(3) . . . . ?
C20 Mo1 C19 C18 122.7(5) . . . . ?
C18 C19 C20 Mo1 -68.4(4) . . . . ?
C17 Mo1 C20 C19 152.6(3) . . . . ?
C16 Mo1 C20 C19 77.1(4) . . . . ?
N6 Mo1 C20 C19 -150.2(3) . . . . ?
N2 Mo1 C20 C19 -114.0(3) . . . . ?
N4 Mo1 C20 C19 -33.6(3) . . . . ?
C18 Mo1 C20 C19 36.9(3) . . . . ?
